data_1534654
loop_
_publ_author_name
'Assaaoudi, H.'
'Belanger-Gariepy, F.'
'Butler, I. S.'
'Kozinski, J.'

_publ_section_title
;
 Crystal structure, vibrational spectra and thermal decomposition of a new
 tetrazinc(II) dipyrophosphate decahydrate, Zn~4~(P~2~O~7~)~2~.~10~H~2~O
;
_journal_issue 1
_journal_name_full 'Journal of Chemical Crystallography'
_journal_page_first 49
_journal_page_last 59
_journal_paper_doi 10.1007/s10870-005-1154-7
_journal_volume 35
_journal_year 2005
_chemical_formula_sum 'H20 O24 P4 Zn4'
_chemical_name_systematic 'Zn4 (P2 O7)2 (H2 O)10'
_space_group_IT_number 62
_symmetry_space_group_name_Hall '-P 2ac 2n'
_symmetry_space_group_name_H-M 'P n m a'
_cell_angle_alpha 90
_cell_angle_beta 90
_cell_angle_gamma 90
_cell_formula_units_Z 4
_cell_length_a 9.1508
_cell_length_b 25.5271
_cell_length_c 8.3574
_cell_volume 1952.233
_citation_journal_id_ASTM JCCYEV
_cod_data_source_file Assaaoudi_JCCYEV_2005_1469.cif
_cod_data_source_block H20O24P4Zn4
_cod_database_code 1534654

loop_
_symmetry_equiv_pos_as_xyz
x,y,z
-x+1/2,-y,z+1/2
x+1/2,-y+1/2,-z+1/2
-x,y+1/2,-z
-x,-y,-z
x-1/2,y,-z-1/2
-x-1/2,y-1/2,z-1/2
x,-y-1/2,z

loop_
_atom_site_label
_atom_site_type_symbol
_atom_site_fract_x
_atom_site_fract_y
_atom_site_fract_z
_atom_site_occupancy
_atom_site_U_iso_or_equiv
O1 O-2 0.6251 0.33876 0.5481 1 0.0
O3 O-2 0.8327 0.45227 0.1342 1 0.0
Zn1 Zn+2 0.52811 0.54474 0.14163 1 0.0
O10 O-2 0.78368 0.25 0.46468 1 0.0
H8 H+1 0.98211 0.31916 0.3352 1 0.0
O12 O-2 1.05335 0.310043 0.3878 1 0.0
O8 O-2 0.36877 0.595126 0.05136 1 0.0
O11 O-2 0.94862 0.305144 0.72203 1 0.0
H5 H+1 1.01818 0.31343 0.77846 1 0.0
O5 O-2 0.8269 0.39608 0.646 1 0.0
O4 O-2 0.8902 0.48338 0.4153 1 0.0
H9 H+1 0.903 0.35775 0.0945 1 0.0
O13 O-2 0.876762 0.33016 0.13568 1 0.0
O7 O-2 0.7222 0.40736 0.3687 1 0.0
O2 O-2 0.6379 0.49784 0.3019 1 0.0
H1 H+1 0.32117 0.57688 -0.01033 1 0.0
Zn2 Zn+2 0.5 0.5 0.5 1 0.0
O6 O-2 0.5756 0.43451 0.6126 1 0.0
P2 P+5 0.68416 0.39359 0.55392 1 0.0
H3 H+1 1.26392 0.22452 0.5737 1 0.0
P1 P+5 0.77429 0.46336 0.29998 1 0.0
H10 H+1 0.78721 0.3312 0.135 1 0.0
H2 H+1 0.3244 0.5937 0.1365 1 0.0
Zn3 Zn+2 0.99906 0.25 0.54885 1 0.0
H6 H+1 0.91797 0.33295 0.6861 1 0.0
O9 O-2 1.21906 0.25 0.60769 1 0.0
H4 H+1 0.73728 0.27549 0.4961 1 0.0
H7 H+1 1.07967 0.33659 0.43491 1 0.0
